data_2208121
loop_
_publ_author_name
'Hema, R.'
'Parthasarathi, V.'
'Ravikumar, K.'
'Sridhar, B.'
'Pandiarajan, K.'

_publ_section_title
;
 Ethyl (<i>E</i>)-2-benzoyl-3-phenylpropenoate
;
_journal_coeditor_code LH6578
_journal_issue 2
_journal_name_full 'Acta Crystallographica Section E'
_journal_page_first o708
_journal_page_last o710
_journal_paper_doi 10.1107/S1600536806001863
_journal_volume 62
_journal_year 2006
_chemical_formula_iupac 'C18 H16 O3'
_chemical_formula_moiety 'C18 H16 O3'
_chemical_formula_sum 'C18 H16 O3'
_chemical_formula_weight 280.31
_chemical_name_systematic
;
Ethyl (E)-2-benzoyl-3-phenylpropenoate
;
_space_group_IT_number 14
_symmetry_cell_setting monoclinic
_symmetry_space_group_name_Hall '-P 2yn'
_symmetry_space_group_name_H-M 'P 1 21/n 1'
_atom_sites_solution_hydrogens geom
_atom_sites_solution_primary direct
_atom_sites_solution_secondary difmap
_audit_creation_method SHELXL97
_cell_angle_alpha 90.00
_cell_angle_beta 94.3260(10)
_cell_angle_gamma 90.00
_cell_formula_units_Z 4
_cell_length_a 10.8099(8)
_cell_length_b 7.2746(5)
_cell_length_c 18.5285(13)
_cell_measurement_reflns_used 8602
_cell_measurement_temperature 273(2)
_cell_measurement_theta_max 27.88
_cell_measurement_theta_min 2.323
_cell_volume 1452.89(18)
_computing_cell_refinement 'SAINT (Bruker, 2001)'
_computing_data_collection 'SMART (Bruker, 2001)'
_computing_data_reduction SAINT
_computing_molecular_graphics 'WinGX (Version 1.64.05; Farrugia, 1999)'
_computing_publication_material SHELXL97
_computing_structure_refinement 'SHELXL97 (Sheldrick, 1997)'
_computing_structure_solution 'SHELXS97 (Sheldrick, 1997)'
_diffrn_ambient_temperature 273(2)
_diffrn_measured_fraction_theta_full 0.999
_diffrn_measured_fraction_theta_max 0.999
_diffrn_measurement_device 'Bruker SMART APEX CCD area-detector'
_diffrn_measurement_device_type 'Bruker SMART APEX CCD area-detector'
_diffrn_measurement_method \w
_diffrn_radiation_monochromator graphite
_diffrn_radiation_source 'fine-focus sealed tube'
_diffrn_radiation_type MoK\a
_diffrn_radiation_wavelength 0.71073
_diffrn_reflns_av_R_equivalents 0.0187
_diffrn_reflns_av_sigmaI/netI 0.0142
_diffrn_reflns_limit_h_max 12
_diffrn_reflns_limit_h_min -12
_diffrn_reflns_limit_k_max 8
_diffrn_reflns_limit_k_min -8
_diffrn_reflns_limit_l_max 22
_diffrn_reflns_limit_l_min -22
_diffrn_reflns_number 13392
_diffrn_reflns_theta_full 25.00
_diffrn_reflns_theta_max 25.00
_diffrn_reflns_theta_min 2.11
_diffrn_standards_number 0
_exptl_absorpt_coefficient_mu 0.087
_exptl_absorpt_correction_type none
_exptl_crystal_colour colourless
_exptl_crystal_density_diffrn 1.281
_exptl_crystal_density_method 'not measured'
_exptl_crystal_description block
_exptl_crystal_F_000 592
_exptl_crystal_size_max 0.18
_exptl_crystal_size_mid 0.11
_exptl_crystal_size_min 0.09
_refine_diff_density_max 0.146
_refine_diff_density_min -0.159
_refine_ls_extinction_method none
_refine_ls_goodness_of_fit_ref 1.045
_refine_ls_hydrogen_treatment constr
_refine_ls_matrix_type full
_refine_ls_number_parameters 191
_refine_ls_number_reflns 2557
_refine_ls_number_restraints 0
_refine_ls_restrained_S_all 1.045
_refine_ls_R_factor_all 0.0379
_refine_ls_R_factor_gt 0.0347
_refine_ls_shift/su_max 0.000
_refine_ls_shift/su_mean 0.000
_refine_ls_structure_factor_coef Fsqd
_refine_ls_weighting_details 'calc w = 1/[\s^2^(Fo^2^)+(0.0596P)^2^+0.2059P] where P=(Fo^2^+2Fc^2^)/3'
_refine_ls_weighting_scheme calc
_refine_ls_wR_factor_gt 0.0984
_refine_ls_wR_factor_ref 0.1019
_reflns_number_gt 2297
_reflns_number_total 2557
_reflns_threshold_expression I>2\s(I)
_cod_data_source_file lh6578.cif
_cod_data_source_block I
_cod_depositor_comments
;
The following automatic conversions were performed:
'_symmetry_cell_setting' value 'Monoclinic' changed to 'monoclinic'
according to '/home/saulius/struct/CIF-dictionaries/cif_core.dic'
dictionary named 'cif_core.dic' version 2.4.1 from 2010-06-29.

Automatic conversion script
Id: cif_fix_enum 1527 2010-12-29 10:47:43Z saulius 

The following automatic conversions were performed:

'_symmetry_cell_setting' value 'Monoclinic' changed to 'monoclinic'
according to /home/saulius/struct/CIF-dictionaries/cif_core.dic
dictionary named 'cif_core.dic' version 2.4.1 from 2010-06-29.

Automatic conversion script
Id: cif_fix_values 1715 2011-07-08 13:25:40Z adriana 
;
_cod_original_sg_symbol_H-M 'P 21/n'
_cod_database_code 2208121
_cod_database_fobs_code 2208121

loop_
_symmetry_equiv_pos_as_xyz
'x, y, z'
'-x+1/2, y+1/2, -z+1/2'
'-x, -y, -z'
'x-1/2, -y-1/2, z-1/2'

loop_
_atom_site_label
_atom_site_fract_x
_atom_site_fract_y
_atom_site_fract_z
_atom_site_U_iso_or_equiv
_atom_site_adp_type
_atom_site_calc_flag
_atom_site_refinement_flags
_atom_site_occupancy
_atom_site_type_symbol
O61 0.79812(10) 0.60748(13) 0.10177(5) 0.0644(3) Uani d . 1 O
O11 1.02055(9) 0.37277(17) 0.19795(5) 0.0699(3) Uani d . 1 O
O12 0.92331(8) 0.34751(13) 0.29982(4) 0.0520(3) Uani d . 1 O
C3 0.69893(11) 0.34225(16) 0.22411(6) 0.0430(3) Uani d . 1 C
H3 0.7129 0.3121 0.2728 0.052 Uiso calc R 1 H
C6 0.80669(10) 0.44350(17) 0.11334(6) 0.0430(3) Uani d . 1 C
C2 0.80163(11) 0.37632(16) 0.19014(6) 0.0418(3) Uani d . 1 C
C1 0.92660(11) 0.36443(17) 0.22863(6) 0.0451(3) Uani d . 1 C
C4 1.04081(11) 0.33726(19) 0.34245(7) 0.0518(3) Uani d . 1 C
H4A 1.0910 0.4446 0.3340 0.062 Uiso calc R 1 H
H4B 1.0862 0.2283 0.3298 0.062 Uiso calc R 1 H
C5 1.01122(14) 0.3293(2) 0.41983(7) 0.0617(4) Uani d . 1 C
H5A 0.9702 0.4407 0.4322 0.092 Uiso calc R 1 H
H5B 1.0866 0.3156 0.4502 0.092 Uiso calc R 1 H
H5C 0.9578 0.2263 0.4268 0.092 Uiso calc R 1 H
C7 0.82624(10) 0.30985(16) 0.05464(6) 0.0405(3) Uani d . 1 C
C8 0.85605(11) 0.37595(18) -0.01212(6) 0.0477(3) Uani d . 1 C
H8 0.8645 0.5018 -0.0190 0.057 Uiso calc R 1 H
C9 0.87316(12) 0.2569(2) -0.06816(7) 0.0574(3) Uani d . 1 C
H9 0.8937 0.3023 -0.1126 0.069 Uiso calc R 1 H
C10 0.85983(13) 0.0705(2) -0.05842(7) 0.0603(4) Uani d . 1 C
H10 0.8712 -0.0099 -0.0964 0.072 Uiso calc R 1 H
C11 0.82952(13) 0.00238(19) 0.00763(7) 0.0569(3) Uani d . 1 C
H11 0.8198 -0.1235 0.0139 0.068 Uiso calc R 1 H
C12 0.81370(11) 0.12141(17) 0.06419(7) 0.0480(3) Uani d . 1 C
H12 0.7946 0.0754 0.1088 0.058 Uiso calc R 1 H
C13 0.56841(11) 0.34491(16) 0.19689(6) 0.0432(3) Uani d . 1 C
C14 0.52486(12) 0.34189(18) 0.12406(7) 0.0495(3) Uani d . 1 C
H14 0.5814 0.3393 0.0886 0.059 Uiso calc R 1 H
C15 0.39981(12) 0.34267(19) 0.10380(8) 0.0559(3) Uani d . 1 C
H15 0.3728 0.3405 0.0549 0.067 Uiso calc R 1 H
C16 0.31416(12) 0.34666(19) 0.15517(8) 0.0582(4) Uani d . 1 C
H16 0.2297 0.3477 0.1412 0.070 Uiso calc R 1 H
C17 0.35481(13) 0.3491(2) 0.22726(8) 0.0661(4) Uani d . 1 C
H17 0.2976 0.3520 0.2623 0.079 Uiso calc R 1 H
C18 0.47995(12) 0.3471(2) 0.24783(7) 0.0577(4) Uani d . 1 C
H18 0.5060 0.3472 0.2968 0.069 Uiso calc R 1 H

loop_
_atom_site_aniso_label
_atom_site_aniso_U_11
_atom_site_aniso_U_22
_atom_site_aniso_U_33
_atom_site_aniso_U_12
_atom_site_aniso_U_13
_atom_site_aniso_U_23
O61 0.0935(8) 0.0500(6) 0.0517(6) 0.0035(5) 0.0196(5) 0.0062(4)
O11 0.0417(5) 0.1186(9) 0.0507(6) -0.0030(5) 0.0110(4) 0.0034(5)
O12 0.0412(5) 0.0765(6) 0.0381(5) -0.0024(4) 0.0013(4) 0.0030(4)
C3 0.0450(7) 0.0506(7) 0.0338(6) -0.0005(5) 0.0049(5) 0.0030(5)
C6 0.0395(6) 0.0508(7) 0.0392(6) -0.0016(5) 0.0061(5) 0.0054(5)
C2 0.0431(6) 0.0470(6) 0.0356(6) -0.0010(5) 0.0051(5) -0.0002(5)
C1 0.0436(7) 0.0532(7) 0.0389(6) -0.0026(5) 0.0061(5) 0.0008(5)
C4 0.0424(7) 0.0632(8) 0.0487(7) -0.0001(5) -0.0038(5) -0.0005(6)
C5 0.0607(8) 0.0779(10) 0.0448(7) 0.0004(7) -0.0061(6) -0.0044(6)
C7 0.0326(5) 0.0532(7) 0.0357(6) 0.0002(5) 0.0029(4) 0.0036(5)
C8 0.0458(7) 0.0572(7) 0.0408(6) -0.0017(5) 0.0074(5) 0.0048(5)
C9 0.0574(8) 0.0772(9) 0.0389(6) -0.0006(7) 0.0126(5) 0.0006(6)
C10 0.0588(8) 0.0724(9) 0.0499(7) 0.0052(7) 0.0060(6) -0.0137(7)
C11 0.0582(8) 0.0522(7) 0.0599(8) 0.0017(6) 0.0013(6) -0.0025(6)
C12 0.0468(7) 0.0551(7) 0.0420(6) 0.0005(5) 0.0030(5) 0.0066(5)
C13 0.0422(6) 0.0470(7) 0.0410(6) -0.0007(5) 0.0072(5) 0.0046(5)
C14 0.0430(7) 0.0637(8) 0.0427(7) 0.0001(5) 0.0081(5) -0.0010(6)
C15 0.0472(7) 0.0702(9) 0.0497(7) 0.0005(6) -0.0005(6) -0.0015(6)
C16 0.0395(7) 0.0671(9) 0.0683(9) -0.0005(6) 0.0053(6) 0.0068(7)
C17 0.0466(8) 0.0932(12) 0.0606(9) 0.0005(7) 0.0188(6) 0.0124(7)
C18 0.0481(7) 0.0825(10) 0.0437(7) -0.0020(6) 0.0111(6) 0.0113(6)

loop_
_atom_type_symbol
_atom_type_description
_atom_type_scat_dispersion_real
_atom_type_scat_dispersion_imag
_atom_type_scat_source
C C 0.0033 0.0016 'International Tables Vol C Tables 4.2.6.8 and 6.1.1.4'
H H 0.0000 0.0000 'International Tables Vol C Tables 4.2.6.8 and 6.1.1.4'
O O 0.0106 0.0060 'International Tables Vol C Tables 4.2.6.8 and 6.1.1.4'

loop_
_geom_angle_atom_site_label_1
_geom_angle_atom_site_label_2
_geom_angle_atom_site_label_3
_geom_angle
C1 O12 C4 117.33(9)
C2 C3 C13 130.36(11)
C2 C3 H3 114.8
C13 C3 H3 114.8
O61 C6 C7 121.79(10)
O61 C6 C2 118.47(11)
C7 C6 C2 119.70(10)
C3 C2 C1 121.38(10)
C3 C2 C6 126.36(11)
C1 C2 C6 112.09(9)
O11 C1 O12 124.14(11)
O11 C1 C2 122.78(11)
O12 C1 C2 113.06(10)
O12 C4 C5 106.47(10)
O12 C4 H4A 110.4
C5 C4 H4A 110.4
O12 C4 H4B 110.4
C5 C4 H4B 110.4
H4A C4 H4B 108.6
C4 C5 H5A 109.5
C4 C5 H5B 109.5
H5A C5 H5B 109.5
C4 C5 H5C 109.5
H5A C5 H5C 109.5
H5B C5 H5C 109.5
C8 C7 C12 119.12(11)
C8 C7 C6 118.77(11)
C12 C7 C6 122.10(10)
C9 C8 C7 120.56(13)
C9 C8 H8 119.7
C7 C8 H8 119.7
C8 C9 C10 119.99(12)
C8 C9 H9 120.0
C10 C9 H9 120.0
C9 C10 C11 120.19(12)
C9 C10 H10 119.9
C11 C10 H10 119.9
C12 C11 C10 119.92(13)
C12 C11 H11 120.0
C10 C11 H11 120.0
C11 C12 C7 120.21(12)
C11 C12 H12 119.9
C7 C12 H12 119.9
C18 C13 C14 117.16(12)
C18 C13 C3 117.39(11)
C14 C13 C3 125.43(11)
C15 C14 C13 121.12(12)
C15 C14 H14 119.4
C13 C14 H14 119.4
C14 C15 C16 120.63(13)
C14 C15 H15 119.7
C16 C15 H15 119.7
C17 C16 C15 119.31(13)
C17 C16 H16 120.3
C15 C16 H16 120.3
C16 C17 C18 120.27(13)
C16 C17 H17 119.9
C18 C17 H17 119.9
C17 C18 C13 121.49(13)
C17 C18 H18 119.3
C13 C18 H18 119.3

loop_
_geom_bond_atom_site_label_1
_geom_bond_atom_site_label_2
_geom_bond_distance
O61 C6 1.2143(15)
O11 C1 1.2022(15)
O12 C1 1.3279(14)
O12 C4 1.4462(15)
C3 C2 1.3398(16)
C3 C13 1.4622(17)
C3 H3 0.9300
C6 C7 1.4857(17)
C6 C2 1.5095(15)
C2 C1 1.4818(17)
C4 C5 1.4935(19)
C4 H4A 0.9700
C4 H4B 0.9700
C5 H5A 0.9600
C5 H5B 0.9600
C5 H5C 0.9600
C7 C8 1.3875(16)
C7 C12 1.3902(17)
C8 C9 1.3752(19)
C8 H8 0.9300
C9 C10 1.377(2)
C9 H9 0.9300
C10 C11 1.3825(19)
C10 H10 0.9300
C11 C12 1.3800(18)
C11 H11 0.9300
C12 H12 0.9300
C13 C18 1.3935(17)
C13 C14 1.3953(18)
C14 C15 1.3754(18)
C14 H14 0.9300
C15 C16 1.3774(19)
C15 H15 0.9300
C16 C17 1.374(2)
C16 H16 0.9300
C17 C18 1.378(2)
C17 H17 0.9300
C18 H18 0.9300

loop_
_geom_hbond_atom_site_label_D
_geom_hbond_atom_site_label_H
_geom_hbond_atom_site_label_A
_geom_hbond_site_symmetry_A
_geom_hbond_distance_DH
_geom_hbond_distance_HA
_geom_hbond_distance_DA
_geom_hbond_angle_DHA
_geom_hbond_publ_flag
C11 H11 O61 1_545 0.93 2.57 3.3911(17) 148 yes
C16 H16 O11 1_455 0.93 2.57 3.3343(16) 140 yes

loop_
_geom_torsion_atom_site_label_1
_geom_torsion_atom_site_label_2
_geom_torsion_atom_site_label_3
_geom_torsion_atom_site_label_4
_geom_torsion
C13 C3 C2 C1 -179.61(11)
C13 C3 C2 C6 5.5(2)
O61 C6 C2 C3 84.09(16)
C7 C6 C2 C3 -98.03(14)
O61 C6 C2 C1 -91.25(13)
C7 C6 C2 C1 86.64(13)
C4 O12 C1 O11 -0.48(19)
C4 O12 C1 C2 -179.20(10)
C3 C2 C1 O11 170.97(13)
C6 C2 C1 O11 -13.43(17)
C3 C2 C1 O12 -10.28(16)
C6 C2 C1 O12 165.32(10)
C1 O12 C4 C5 177.00(11)
O61 C6 C7 C8 10.94(17)
C2 C6 C7 C8 -166.88(10)
O61 C6 C7 C12 -168.02(12)
C2 C6 C7 C12 14.16(16)
C12 C7 C8 C9 -0.08(18)
C6 C7 C8 C9 -179.07(11)
C7 C8 C9 C10 0.47(19)
C8 C9 C10 C11 -0.1(2)
C9 C10 C11 C12 -0.6(2)
C10 C11 C12 C7 1.00(19)
C8 C7 C12 C11 -0.66(18)
C6 C7 C12 C11 178.30(11)
C2 C3 C13 C18 -164.95(13)
C2 C3 C13 C14 16.4(2)
C18 C13 C14 C15 0.56(19)
C3 C13 C14 C15 179.25(12)
C13 C14 C15 C16 0.1(2)
C14 C15 C16 C17 -0.3(2)
C15 C16 C17 C18 -0.1(2)
C16 C17 C18 C13 0.8(2)
C14 C13 C18 C17 -1.0(2)
C3 C13 C18 C17 -179.79(13)

loop_
_cod_related_entry_id
_cod_related_entry_database
_cod_related_entry_code
1 ChemSpider 4900694
